data_7701417
loop_
_publ_author_name
'Palion-Gazda, Joanna'
'Choroba, Katarzyna'
'Machura, Barbara'
'\'Switlicka, Anna'
'Kruszy\'nski, Rafa\/l'
'Cano, Joan'
'Lloret, Francesc'
'Julve, Miguel'

_publ_section_title
;
 Influence of the pyrazine substituent on the structure and magnetic
 properties of dicyanamide-bridged cobalt(II) complexes
;
_journal_name_full 'Dalton Transactions'
_journal_paper_doi 10.1039/C9DT02976A
_journal_year 2019
_chemical_formula_moiety 'C12 H10 Co N12, H2 O'
_chemical_formula_sum 'C12 H12 Co N12 O'
_chemical_formula_weight 399.27
_chemical_name_systematic {[Co(dca)2(NH2pyz)2].H2O}n
_space_group_crystal_system orthorhombic
_space_group_IT_number 52
_space_group_name_Hall '-P 2a 2bc'
_space_group_name_H-M_alt 'P n n a'
_symmetry_space_group_name_Hall '-P 2a 2bc'
_symmetry_space_group_name_H-M 'P n n a'
_atom_sites_solution_hydrogens mixed
_audit_creation_method SHELXL-2014/6
_audit_update_record
;
2018-09-14 deposited with the CCDC.    2019-10-22 downloaded from the CCDC.
;
_cell_angle_alpha 90
_cell_angle_beta 90
_cell_angle_gamma 90
_cell_formula_units_Z 4
_cell_length_a 13.5668(6)
_cell_length_b 12.9364(6)
_cell_length_c 9.2522(4)
_cell_measurement_reflns_used 2092
_cell_measurement_temperature 295.0(2)
_cell_measurement_theta_max 29.1080
_cell_measurement_theta_min 4.0430
_cell_volume 1623.81(13)
_computing_cell_refinement 'CrysAlis CCD v. 1.163 (UNIL IC & KUMA 2000)'
_computing_data_collection 'CrysAlis CCD v. 1.163 (UNIL IC & KUMA 2000)'
_computing_data_reduction 'CrysAlis CCD v. 1.163 (UNIL IC & KUMA 2000)'
_computing_molecular_graphics 'Mercury (Macrae, J.Appl.Cryst. 41 (2008) 466-470'
_computing_publication_material 'Olex2 (Dolomanov et al., 2009)'
_computing_structure_refinement 'SHELXL-2014 (Sheldrick, 2014)'
_computing_structure_solution 'SHELXS-97 (Sheldrick, 1990)'
_diffrn_ambient_temperature 295.0(2)
_diffrn_measured_fraction_theta_full 0.980
_diffrn_measured_fraction_theta_max 0.997
_diffrn_measurement_device_type 'Oxford Diffraction Gemini A Ultra'
_diffrn_radiation_type MoK\a
_diffrn_radiation_wavelength 0.71073
_diffrn_reflns_av_R_equivalents 0.0267
_diffrn_reflns_av_unetI/netI 0.0271
_diffrn_reflns_Laue_measured_fraction_full 0.980
_diffrn_reflns_Laue_measured_fraction_max 0.997
_diffrn_reflns_limit_h_max 16
_diffrn_reflns_limit_h_min -15
_diffrn_reflns_limit_k_max 12
_diffrn_reflns_limit_k_min -15
_diffrn_reflns_limit_l_max 11
_diffrn_reflns_limit_l_min -8
_diffrn_reflns_number 4437
_diffrn_reflns_point_group_measured_fraction_full 0.980
_diffrn_reflns_point_group_measured_fraction_max 0.997
_diffrn_reflns_theta_full 25.242
_diffrn_reflns_theta_max 25.049
_diffrn_reflns_theta_min 3.391
_exptl_absorpt_coefficient_mu 1.090
_exptl_absorpt_correction_T_max 1.00000
_exptl_absorpt_correction_T_min 0.86017
_exptl_absorpt_correction_type multi-scan
_exptl_absorpt_process_details 'Blessing, Acta Cryst. A51 (1995) 33-38'
_exptl_crystal_colour orange
_exptl_crystal_density_diffrn 1.633
_exptl_crystal_description block
_exptl_crystal_F_000 812
_exptl_crystal_preparation 'Magnetic properties'
_exptl_crystal_size_max 0.177
_exptl_crystal_size_mid 0.112
_exptl_crystal_size_min 0.080
_refine_diff_density_max 0.293
_refine_diff_density_min -0.223
_refine_diff_density_rms 0.051
_refine_ls_extinction_method none
_refine_ls_goodness_of_fit_ref 1.030
_refine_ls_hydrogen_treatment constr
_refine_ls_matrix_type full
_refine_ls_number_parameters 123
_refine_ls_number_reflns 1441
_refine_ls_number_restraints 0
_refine_ls_restrained_S_all 1.030
_refine_ls_R_factor_all 0.0386
_refine_ls_R_factor_gt 0.0293
_refine_ls_shift/su_max 0.000
_refine_ls_shift/su_mean 0.000
_refine_ls_structure_factor_coef Fsqd
_refine_ls_weighting_details 'w=1/[\s^2^(Fo^2^)+(0.0409P)^2^+0.4353P] where P=(Fo^2^+2Fc^2^)/3'
_refine_ls_weighting_scheme calc
_refine_ls_wR_factor_gt 0.0742
_refine_ls_wR_factor_ref 0.0789
_reflns_Friedel_coverage 0.000
_reflns_number_gt 1190
_reflns_number_total 1441
_reflns_threshold_expression 'I > 2\s(I)'
_cod_data_source_file c9dt02976a2.cif
_cod_data_source_block co53
_cod_original_cell_volume 1623.81(12)
_cod_database_code 7701417
_shelx_space_group_comment
;
The symmetry employed for this shelxl refinement is uniquely defined
by the following loop, which should always be used as a source of
symmetry information in preference to the above space-group names.
They are only intended as comments.
;
_shelxl_version_number 2014-3

loop_
_space_group_symop_operation_xyz
'x, y, z'
'-x+1/2, -y, z'
'x, -y+1/2, -z+1/2'
'-x+1/2, y+1/2, -z+1/2'
'-x, -y, -z'
'x-1/2, y, -z'
'-x, y-1/2, z-1/2'
'x-1/2, -y-1/2, z-1/2'

loop_
_atom_site_label
_atom_site_type_symbol
_atom_site_fract_x
_atom_site_fract_y
_atom_site_fract_z
_atom_site_U_iso_or_equiv
_atom_site_adp_type
_atom_site_occupancy
_atom_site_site_symmetry_order
_atom_site_calc_flag
_atom_site_refinement_flags_posn
_atom_site_refinement_flags_adp
_atom_site_refinement_flags_occupancy
C1 C 0.36332(15) 0.36668(17) 0.4626(2) 0.0328(5) Uani 1 1 d . . .
H1 H 0.3567 0.2995 0.4282 0.039 Uiso 1 1 calc R U .
C2 C 0.36487(16) 0.44773(18) 0.3636(2) 0.0356(5) Uani 1 1 d . . .
C3 C 0.38166(17) 0.55926(18) 0.5517(3) 0.0410(6) Uani 1 1 d . . .
H3 H 0.3880 0.6262 0.5870 0.049 Uiso 1 1 calc R U .
C4 C 0.38065(16) 0.47952(17) 0.6485(3) 0.0347(5) Uani 1 1 d . . .
H4 H 0.3868 0.4935 0.7467 0.042 Uiso 1 1 calc R U .
C98 C 0.54135(16) 0.14714(15) 0.5533(2) 0.0269(5) Uani 1 1 d . . .
C99 C 0.18694(16) 0.14644(16) 0.5719(2) 0.0270(5) Uani 1 1 d . . .
N1 N 0.37094(12) 0.38136(13) 0.60398(18) 0.0268(4) Uani 1 1 d . . .
N2 N 0.37389(14) 0.54598(15) 0.4074(2) 0.0401(5) Uani 1 1 d . . .
N3 N 0.36022(18) 0.42655(19) 0.2191(2) 0.0589(7) Uani 1 1 d . . .
H3A H 0.3151 0.3809 0.2023 0.071 Uiso 1 1 d R U .
H3B H 0.3456 0.4826 0.1731 0.071 Uiso 1 1 d R U .
N97 N 0.47651(13) 0.17970(13) 0.61837(18) 0.0320(4) Uani 1 1 d . . .
N98 N 0.61142(14) 0.09833(15) 0.4845(2) 0.0414(5) Uani 1 1 d . . .
N99 N 0.25685(13) 0.17822(14) 0.62541(18) 0.0338(4) Uani 1 1 d . . .
Co1 Co 0.36866(3) 0.2500 0.7500 0.02176(16) Uani 1 2 d S T P
O1 O 0.29692(19) 0.7500 0.2500 0.0474(6) Uani 1 2 d GS T P
H1A H 0.3254 0.8059 0.2258 0.071 Uiso 0.5 1 d G U P
H1B H 0.3313 0.7191 0.3134 0.071 Uiso 0.5 1 d G U P

loop_
_atom_site_aniso_label
_atom_site_aniso_U_11
_atom_site_aniso_U_22
_atom_site_aniso_U_33
_atom_site_aniso_U_23
_atom_site_aniso_U_13
_atom_site_aniso_U_12
C1 0.0380(14) 0.0321(11) 0.0282(12) -0.0023(10) -0.0009(10) -0.0020(10)
C2 0.0359(13) 0.0398(12) 0.0312(12) 0.0060(11) 0.0009(10) -0.0033(11)
C3 0.0370(14) 0.0291(12) 0.0568(16) -0.0027(12) -0.0048(11) 0.0026(10)
C4 0.0350(14) 0.0360(12) 0.0332(12) -0.0058(10) 0.0006(10) 0.0043(10)
C98 0.0265(12) 0.0285(10) 0.0256(11) -0.0002(9) 0.0020(10) -0.0059(10)
C99 0.0294(13) 0.0290(11) 0.0227(10) 0.0062(9) -0.0020(9) 0.0020(10)
N1 0.0220(9) 0.0305(9) 0.0278(9) -0.0016(8) 0.0011(7) 0.0007(7)
N2 0.0362(12) 0.0378(11) 0.0465(12) 0.0087(10) -0.0011(9) -0.0033(9)
N3 0.086(2) 0.0535(14) 0.0371(12) 0.0132(11) -0.0052(12) -0.0110(13)
N97 0.0257(10) 0.0376(10) 0.0325(10) -0.0019(9) 0.0075(8) 0.0023(9)
N98 0.0369(12) 0.0337(10) 0.0537(13) -0.0099(9) 0.0263(10) -0.0064(9)
N99 0.0281(11) 0.0403(10) 0.0331(10) 0.0022(8) -0.0102(9) -0.0045(9)
Co1 0.0160(2) 0.0295(2) 0.0198(2) -0.00119(15) 0.000 0.000
O1 0.0393(15) 0.0552(17) 0.0476(17) -0.0008(12) 0.000 0.000

loop_
_atom_type_symbol
_atom_type_description
_atom_type_scat_dispersion_real
_atom_type_scat_dispersion_imag
_atom_type_scat_source
C C 0.0033 0.0016 'International Tables Vol C Tables 4.2.6.8 and 6.1.1.4'
H H 0.0000 0.0000 'International Tables Vol C Tables 4.2.6.8 and 6.1.1.4'
N N 0.0061 0.0033 'International Tables Vol C Tables 4.2.6.8 and 6.1.1.4'
Co Co 0.3494 0.9721 'International Tables Vol C Tables 4.2.6.8 and 6.1.1.4'
O O 0.0106 0.0060 'International Tables Vol C Tables 4.2.6.8 and 6.1.1.4'

loop_
_geom_angle_atom_site_label_1
_geom_angle_atom_site_label_2
_geom_angle_atom_site_label_3
_geom_angle
_geom_angle_site_symmetry_1
_geom_angle_site_symmetry_3
N1 C1 C2 122.7(2) . .
N2 C2 N3 119.4(2) . .
N2 C2 C1 121.1(2) . .
N3 C2 C1 119.5(2) . .
N2 C3 C4 123.5(2) . .
N1 C4 C3 121.0(2) . .
N97 C98 N98 172.6(2) . .
N99 C99 N98 172.6(2) . 6_556
C1 N1 C4 116.50(19) . .
C1 N1 Co1 120.04(14) . .
C4 N1 Co1 123.45(15) . .
C2 N2 C3 115.3(2) . .
C98 N97 Co1 173.67(17) . .
C98 N98 C99 122.31(19) . 6_656
C99 N99 Co1 169.84(18) . .
N97 Co1 N97 92.18(10) 3_556 .
N97 Co1 N99 89.63(7) 3_556 3_556
N97 Co1 N99 177.67(7) . 3_556
N97 Co1 N99 177.67(7) 3_556 .
N97 Co1 N99 89.63(7) . .
N99 Co1 N99 88.60(10) 3_556 .
N97 Co1 N1 90.68(6) 3_556 .
N97 Co1 N1 88.18(6) . .
N99 Co1 N1 90.33(6) 3_556 .
N99 Co1 N1 90.84(6) . .
N97 Co1 N1 88.18(6) 3_556 3_556
N97 Co1 N1 90.68(6) . 3_556
N99 Co1 N1 90.84(6) 3_556 3_556
N99 Co1 N1 90.33(6) . 3_556
N1 Co1 N1 178.36(9) . 3_556

loop_
_geom_bond_atom_site_label_1
_geom_bond_atom_site_label_2
_geom_bond_distance
_geom_bond_site_symmetry_2
C1 N1 1.325(3) .
C1 C2 1.392(3) .
C2 N2 1.340(3) .
C2 N3 1.366(3) .
C3 N2 1.350(3) .
C3 C4 1.366(3) .
C4 N1 1.341(3) .
C98 N97 1.146(3) .
C98 N98 1.307(3) .
C99 N99 1.146(3) .
C99 N98 1.307(3) 6_556
N1 Co1 2.1712(17) .
N97 Co1 2.1098(18) .
N98 C99 1.307(3) 6_656
N99 Co1 2.1194(18) .
Co1 N97 2.1098(18) 3_556
Co1 N99 2.1194(18) 3_556
Co1 N1 2.1712(17) 3_556
